data_9004677
loop_
_publ_author_name
'Grice, J. D.'

_publ_section_title
;
 A solution to the crystal structures of bismutite and beyerite
;
_journal_name_full 'The Canadian Mineralogist'
_journal_page_first 693
_journal_page_last 698
_journal_paper_doi 10.2113/gscanmin.40.2.693
_journal_volume 40
_journal_year 2002
_chemical_formula_sum 'C Bi2 O5'
_chemical_name_mineral Bismutite
_space_group_IT_number 44
_symmetry_space_group_name_Hall 'I 2 -2'
_symmetry_space_group_name_H-M 'I m m 2'
_cell_angle_alpha 90
_cell_angle_beta 90
_cell_angle_gamma 90
_cell_length_a 3.865
_cell_length_b 3.862
_cell_length_c 13.675
_cell_formula_units_Z 2
_cell_volume 204.122
_database_code_amcsd 0005770
_exptl_crystal_density_diffrn 8.297
_cod_original_formula_sum 'Bi2 C O5'
_cod_database_code 9004677

loop_
_space_group_symop_operation_xyz
x,y,z
1/2+x,1/2+y,1/2+z
x,-y,z
1/2+x,1/2-y,1/2+z
-x,y,z
1/2-x,1/2+y,1/2+z
-x,-y,z
1/2-x,1/2-y,1/2+z

loop_
_atom_site_aniso_label
_atom_site_aniso_U_11
_atom_site_aniso_U_22
_atom_site_aniso_U_33
_atom_site_aniso_U_12
_atom_site_aniso_U_13
_atom_site_aniso_U_23
Bi1 0.01470 0.01160 0.02280 0.00000 0.00000 0.00000
Bi2 0.01500 0.00610 0.03030 0.00000 0.00000 0.00000
C 0.01400 0.01400 0.00600 0.00000 0.00000 0.00000
O1 0.01800 0.01900 0.02000 0.00000 0.00000 0.00000
O2 0.01600 0.01000 0.01800 0.00000 0.00000 0.00000
O3 0.03800 0.03700 0.03800 0.00000 0.00000 0.00000
O4 0.03100 0.03300 0.01800 0.00000 0.00000 0.00000

loop_
_atom_site_label
_atom_site_fract_x
_atom_site_fract_y
_atom_site_fract_z
_atom_site_U_iso_or_equiv
Bi1 0.00000 0.00000 0.00000 0.01640
Bi2 0.50000 0.50000 0.18433 0.01710
C 0.00000 0.00000 0.33800 0.01200
O1 0.00000 0.50000 0.10400 0.01900
O2 0.50000 0.00000 0.10200 0.01400
O3 0.00000 0.28600 0.30500 0.03800
O4 0.00000 0.00000 0.44300 0.02700

loop_
_cod_related_entry_id
_cod_related_entry_database
_cod_related_entry_code
1 AMCSD 0005770
